data_4102773
loop_
_publ_author_name
'Uttam K. Tambar'
'Sharon K. Lee'
'James L. Leighton'

_publ_section_title
;
 Enantioselective (Formal) Aza-Diels-Alder Reactions with
 Non-Danishefsky-Type Dienes
;
_journal_name_full 'Journal of the American Chemical Society'
_journal_page_first 10248
_journal_page_last 10250
_journal_paper_doi 10.1021/ja104480g
_journal_volume 132
_journal_year 2010
_chemical_absolute_configuration ad
_chemical_formula_sum 'C20 H27 Br N2 O3'
_chemical_formula_weight 423.35
_chemical_name_systematic
;

 ?

;
_space_group_IT_number 4
_symmetry_cell_setting monoclinic
_symmetry_space_group_name_Hall 'P 2yb'
_symmetry_space_group_name_H-M 'P 1 21 1'
_atom_sites_solution_hydrogens geom
_atom_sites_solution_primary direct
_atom_sites_solution_secondary difmap
_audit_creation_method SHELXL-97
_cell_angle_alpha 90.00
_cell_angle_beta 98.9350(10)
_cell_angle_gamma 90.00
_cell_formula_units_Z 2
_cell_length_a 12.6963(8)
_cell_length_b 5.6982(4)
_cell_length_c 13.9991(9)
_cell_measurement_reflns_used 8355
_cell_measurement_temperature 125(2)
_cell_measurement_theta_max 30.55
_cell_measurement_theta_min 2.36
_cell_volume 1000.49(11)
_computing_cell_refinement 'Bruker SMART'
_computing_data_collection 'Bruker SMART'
_computing_data_reduction 'Bruker SAINT'
_computing_molecular_graphics 'Bruker SHELXTL'
_computing_publication_material 'Bruker SHELXTL'
_computing_structure_refinement 'SHELXL-97 (Sheldrick, 1997)'
_computing_structure_solution 'SHELXS-97 (Sheldrick, 1990)'
_diffrn_ambient_temperature 125(2)
_diffrn_measured_fraction_theta_full 0.996
_diffrn_measured_fraction_theta_max 0.996
_diffrn_measurement_device_type 'CCD area detector'
_diffrn_measurement_method 'phi and omega scans'
_diffrn_radiation_monochromator graphite
_diffrn_radiation_source 'fine-focus sealed tube'
_diffrn_radiation_type MoK\a
_diffrn_radiation_wavelength 0.71073
_diffrn_reflns_av_R_equivalents 0.0284
_diffrn_reflns_av_sigmaI/netI 0.0386
_diffrn_reflns_limit_h_max 18
_diffrn_reflns_limit_h_min -18
_diffrn_reflns_limit_k_max 8
_diffrn_reflns_limit_k_min -8
_diffrn_reflns_limit_l_max 20
_diffrn_reflns_limit_l_min -20
_diffrn_reflns_number 16151
_diffrn_reflns_theta_full 30.59
_diffrn_reflns_theta_max 30.59
_diffrn_reflns_theta_min 1.47
_exptl_absorpt_coefficient_mu 2.076
_exptl_absorpt_correction_T_max 0.9033
_exptl_absorpt_correction_T_min 0.6816
_exptl_absorpt_correction_type empirical
_exptl_absorpt_process_details SADABS
_exptl_crystal_colour COLORLESS
_exptl_crystal_density_diffrn 1.405
_exptl_crystal_density_method 'not measured'
_exptl_crystal_description BLOCK
_exptl_crystal_F_000 440
_exptl_crystal_size_max 0.20
_exptl_crystal_size_mid 0.14
_exptl_crystal_size_min 0.05
_refine_diff_density_max 0.849
_refine_diff_density_min -0.360
_refine_diff_density_rms 0.067
_refine_ls_abs_structure_details 'Flack H D (1983), Acta Cryst. A39, 876-881'
_refine_ls_abs_structure_Flack 0.000(7)
_refine_ls_extinction_method none
_refine_ls_goodness_of_fit_ref 1.028
_refine_ls_hydrogen_treatment constr
_refine_ls_matrix_type full
_refine_ls_number_parameters 236
_refine_ls_number_reflns 6101
_refine_ls_number_restraints 1
_refine_ls_restrained_S_all 1.028
_refine_ls_R_factor_all 0.0515
_refine_ls_R_factor_gt 0.0380
_refine_ls_shift/su_max 0.001
_refine_ls_shift/su_mean 0.000
_refine_ls_structure_factor_coef Fsqd
_refine_ls_weighting_details 'calc w=1/[\s^2^(Fo^2^)+(0.0424P)^2^+0.2884P] where P=(Fo^2^+2Fc^2^)/3'
_refine_ls_weighting_scheme calc
_refine_ls_wR_factor_gt 0.0816
_refine_ls_wR_factor_ref 0.0869
_reflns_number_gt 5136
_reflns_number_total 6101
_reflns_threshold_expression >2sigma(I)
_cod_data_source_file ja104480g_si_002.cif
_cod_data_source_block ut17s10
_cod_database_code 4102773

loop_
_symmetry_equiv_pos_as_xyz
'x, y, z'
'-x, y+1/2, -z'

loop_
_atom_site_label
_atom_site_type_symbol
_atom_site_fract_x
_atom_site_fract_y
_atom_site_fract_z
_atom_site_U_iso_or_equiv
_atom_site_adp_type
_atom_site_occupancy
_atom_site_symmetry_multiplicity
_atom_site_calc_flag
_atom_site_refinement_flags
Br Br -0.933830(19) -0.22419(5) -0.231223(17) 0.03613(8) Uani 1 1 d .
O1 O -1.34039(15) -0.0435(3) 0.32440(13) 0.0305(4) Uani 1 1 d .
O2 O -1.25183(14) -0.3850(3) 0.33581(12) 0.0272(4) Uani 1 1 d .
O3 O -1.58899(14) -0.3524(3) 0.18679(13) 0.0291(4) Uani 1 1 d .
N1 N -1.38513(16) -0.5358(4) 0.17604(14) 0.0251(4) Uani 1 1 d .
N2 N -1.45426(15) -0.5997(4) 0.24174(14) 0.0232(4) Uani 1 1 d .
H2A H -1.4319 -0.7081 0.2849 0.028 Uiso 1 1 calc R
C1 C -1.43020(18) -0.6041(4) 0.07733(16) 0.0237(5) Uani 1 1 d .
H1A H -1.5005 -0.5281 0.0588 0.028 Uiso 1 1 calc R
H1B H -1.4408 -0.7763 0.0742 0.028 Uiso 1 1 calc R
C2 C -1.35731(18) -0.5328(4) 0.00845(16) 0.0228(4) Uani 1 1 d .
H2B H -1.3677 -0.6013 -0.0542 0.027 Uiso 1 1 calc R
C3 C -1.27788(17) -0.3771(4) 0.03024(16) 0.0198(4) Uani 1 1 d .
C4 C -1.26342(16) -0.2471(5) 0.12523(14) 0.0221(4) Uani 1 1 d .
H4A H -1.2582 -0.0769 0.1125 0.026 Uiso 1 1 calc R
H4B H -1.1955 -0.2970 0.1645 0.026 Uiso 1 1 calc R
C5 C -1.35452(19) -0.2888(4) 0.18351(17) 0.0238(5) Uani 1 1 d .
H5A H -1.4170 -0.1891 0.1569 0.029 Uiso 1 1 calc R
C6 C -1.19857(18) -0.3347(4) -0.03540(16) 0.0194(4) Uani 1 1 d .
C7 C -1.18067(18) -0.5030(4) -0.10412(16) 0.0216(4) Uani 1 1 d .
H7A H -1.2227 -0.6418 -0.1109 0.026 Uiso 1 1 calc R
C8 C -1.10286(19) -0.4713(4) -0.16252(17) 0.0235(5) Uani 1 1 d .
H8A H -1.0916 -0.5871 -0.2087 0.028 Uiso 1 1 calc R
C9 C -1.04183(17) -0.2689(4) -0.15256(16) 0.0227(5) Uani 1 1 d .
C10 C -1.05628(18) -0.0983(4) -0.08557(17) 0.0233(5) Uani 1 1 d .
H10A H -1.0135 0.0392 -0.0792 0.028 Uiso 1 1 calc R
C11 C -1.13499(19) -0.1320(4) -0.02745(16) 0.0222(4) Uani 1 1 d .
H11A H -1.1457 -0.0151 0.0185 0.027 Uiso 1 1 calc R
C12 C -1.31664(15) -0.2233(6) 0.28883(14) 0.0239(4) Uani 1 1 d .
C13 C -1.20845(19) -0.3407(5) 0.43733(17) 0.0273(5) Uani 1 1 d .
H13A H -1.2592 -0.2418 0.4678 0.033 Uiso 1 1 calc R
C14 C -1.1978(2) -0.5791(5) 0.4845(2) 0.0390(6) Uani 1 1 d .
H14A H -1.2683 -0.6525 0.4794 0.059 Uiso 1 1 calc R
H14B H -1.1671 -0.5621 0.5528 0.059 Uiso 1 1 calc R
H14C H -1.1510 -0.6778 0.4519 0.059 Uiso 1 1 calc R
C15 C -1.1036(2) -0.2164(8) 0.44202(19) 0.0415(6) Uani 1 1 d .
H15A H -1.1151 -0.0626 0.4108 0.062 Uiso 1 1 calc R
H15B H -1.0558 -0.3100 0.4085 0.062 Uiso 1 1 calc R
H15C H -1.0715 -0.1955 0.5098 0.062 Uiso 1 1 calc R
C16 C -1.55239(18) -0.5067(4) 0.24334(15) 0.0205(4) Uani 1 1 d .
C17 C -1.6107(2) -0.5947(4) 0.32413(19) 0.0191(5) Uani 1 1 d .
C18 C -1.72531(19) -0.5071(5) 0.30599(18) 0.0263(5) Uani 1 1 d .
H18A H -1.7620 -0.5725 0.2450 0.039 Uiso 1 1 calc R
H18B H -1.7257 -0.3354 0.3021 0.039 Uiso 1 1 calc R
H18C H -1.7620 -0.5570 0.3592 0.039 Uiso 1 1 calc R
C19 C -1.55274(19) -0.4925(4) 0.41995(15) 0.0235(5) Uani 1 1 d .
H19A H -1.5544 -0.3207 0.4167 0.035 Uiso 1 1 calc R
H19B H -1.4785 -0.5464 0.4308 0.035 Uiso 1 1 calc R
H19C H -1.5884 -0.5453 0.4734 0.035 Uiso 1 1 calc R
C20 C -1.6082(2) -0.8641(5) 0.3297(2) 0.0252(6) Uani 1 1 d .
H20A H -1.6450 -0.9296 0.2688 0.038 Uiso 1 1 calc R
H20B H -1.6441 -0.9163 0.3831 0.038 Uiso 1 1 calc R
H20C H -1.5340 -0.9182 0.3407 0.038 Uiso 1 1 calc R

loop_
_atom_site_aniso_label
_atom_site_aniso_U_11
_atom_site_aniso_U_22
_atom_site_aniso_U_33
_atom_site_aniso_U_23
_atom_site_aniso_U_13
_atom_site_aniso_U_12
Br 0.03630(13) 0.03599(13) 0.04014(13) 0.00271(16) 0.01859(10) -0.00298(15)
O1 0.0358(10) 0.0265(9) 0.0273(9) -0.0019(7) -0.0008(7) 0.0053(7)
O2 0.0291(9) 0.0258(9) 0.0258(8) -0.0081(7) 0.0019(7) 0.0037(7)
O3 0.0349(9) 0.0246(9) 0.0270(9) 0.0088(7) 0.0019(7) 0.0031(7)
N1 0.0277(10) 0.0267(10) 0.0209(9) -0.0014(8) 0.0040(8) -0.0067(8)
N2 0.0240(10) 0.0230(10) 0.0227(9) 0.0038(8) 0.0043(7) -0.0015(8)
C1 0.0239(11) 0.0243(11) 0.0222(11) -0.0054(9) 0.0018(9) -0.0057(9)
C2 0.0238(11) 0.0245(11) 0.0196(10) -0.0025(9) 0.0020(8) -0.0025(9)
C3 0.0193(10) 0.0205(11) 0.0191(10) 0.0002(8) 0.0012(8) -0.0002(8)
C4 0.0237(9) 0.0224(12) 0.0199(9) -0.0052(10) 0.0028(7) -0.0053(10)
C5 0.0269(11) 0.0203(12) 0.0234(11) -0.0002(8) 0.0020(9) 0.0008(8)
C6 0.0204(10) 0.0191(10) 0.0177(10) 0.0018(8) -0.0008(8) 0.0012(8)
C7 0.0249(11) 0.0167(10) 0.0221(10) 0.0016(8) 0.0006(8) -0.0012(8)
C8 0.0275(12) 0.0203(11) 0.0223(11) -0.0005(8) 0.0024(9) 0.0023(9)
C9 0.0209(9) 0.0245(14) 0.0222(9) 0.0052(8) 0.0024(8) 0.0023(8)
C10 0.0221(11) 0.0219(11) 0.0244(11) 0.0015(9) -0.0011(9) -0.0032(9)
C11 0.0229(11) 0.0221(10) 0.0205(11) -0.0012(8) 0.0000(9) -0.0001(9)
C12 0.0215(9) 0.0274(10) 0.0224(9) 0.0017(13) 0.0024(7) -0.0066(13)
C13 0.0264(12) 0.0303(13) 0.0231(11) -0.0035(9) -0.0025(9) 0.0052(10)
C14 0.0376(15) 0.0400(16) 0.0378(15) 0.0098(12) 0.0003(12) 0.0035(12)
C15 0.0403(13) 0.0378(14) 0.0426(13) 0.0002(18) -0.0060(11) -0.0094(17)
C16 0.0257(11) 0.0170(10) 0.0173(10) -0.0029(8) -0.0010(8) -0.0039(8)
C17 0.0211(12) 0.0143(11) 0.0210(12) -0.0005(9) -0.0001(9) -0.0019(9)
C18 0.0227(11) 0.0262(12) 0.0287(12) 0.0033(9) 0.0001(9) 0.0022(9)
C19 0.0293(12) 0.0239(11) 0.0158(10) 0.0009(8) -0.0016(8) -0.0013(9)
C20 0.0309(14) 0.0151(12) 0.0304(14) 0.0010(10) 0.0077(11) -0.0029(10)

loop_
_atom_type_symbol
_atom_type_description
_atom_type_scat_dispersion_real
_atom_type_scat_dispersion_imag
_atom_type_scat_source
C C 0.0033 0.0016 'International Tables Vol C Tables 4.2.6.8 and 6.1.1.4'
H H 0.0000 0.0000 'International Tables Vol C Tables 4.2.6.8 and 6.1.1.4'
N N 0.0061 0.0033 'International Tables Vol C Tables 4.2.6.8 and 6.1.1.4'
O O 0.0106 0.0060 'International Tables Vol C Tables 4.2.6.8 and 6.1.1.4'
Br Br -0.2901 2.4595 'International Tables Vol C Tables 4.2.6.8 and 6.1.1.4'

loop_
_geom_angle_atom_site_label_1
_geom_angle_atom_site_label_2
_geom_angle_atom_site_label_3
_geom_angle
C12 O2 C13 117.90(19)
N2 N1 C5 112.76(19)
N2 N1 C1 110.75(18)
C5 N1 C1 112.64(19)
C16 N2 N1 125.0(2)
N1 C1 C2 110.28(18)
C3 C2 C1 123.5(2)
C2 C3 C6 121.7(2)
C2 C3 C4 120.6(2)
C6 C3 C4 117.67(18)
C3 C4 C5 113.21(19)
N1 C5 C12 110.2(2)
N1 C5 C4 109.0(2)
C12 C5 C4 109.01(18)
C7 C6 C11 117.7(2)
C7 C6 C3 120.8(2)
C11 C6 C3 121.4(2)
C8 C7 C6 121.4(2)
C9 C8 C7 119.2(2)
C10 C9 C8 121.5(2)
C10 C9 Br 118.77(17)
C8 C9 Br 119.69(17)
C9 C10 C11 118.7(2)
C10 C11 C6 121.4(2)
O1 C12 O2 124.06(19)
O1 C12 C5 123.3(2)
O2 C12 C5 112.6(2)
O2 C13 C15 108.8(2)
O2 C13 C14 105.3(2)
C15 C13 C14 112.8(2)
O3 C16 N2 121.8(2)
O3 C16 C17 122.3(2)
N2 C16 C17 115.8(2)
C18 C17 C16 109.2(2)
C18 C17 C20 110.3(2)
C16 C17 C20 110.9(3)
C18 C17 C19 109.6(2)
C16 C17 C19 107.44(19)
C20 C17 C19 109.3(2)

loop_
_geom_bond_atom_site_label_1
_geom_bond_atom_site_label_2
_geom_bond_distance
Br C9 1.904(2)
O1 C12 1.198(4)
O2 C12 1.338(3)
O2 C13 1.464(3)
O3 C16 1.225(3)
N1 N2 1.414(3)
N1 C5 1.459(3)
N1 C1 1.464(3)
N2 C16 1.357(3)
C1 C2 1.493(3)
C2 C3 1.342(3)
C3 C6 1.485(3)
C3 C4 1.508(3)
C4 C5 1.534(3)
C5 C12 1.525(3)
C6 C7 1.402(3)
C6 C11 1.404(3)
C7 C8 1.388(3)
C8 C9 1.384(3)
C9 C10 1.383(3)
C10 C11 1.397(3)
C13 C15 1.500(4)
C13 C14 1.508(4)
C16 C17 1.529(3)
C17 C18 1.522(3)
C17 C20 1.537(3)
C17 C19 1.540(3)
